data_9001201
loop_
_publ_author_name
'Ottonello, G.'
'Della Giusta, A.'
'Molin, G. M.'

_publ_section_title
;
 Cation ordering in Ni-Mg olivines
 sample Ni.63, synthesized at 900 C, then quenched
 Mg.634Ni1.363SiO4
;
_journal_name_full 'American Mineralogist'
_journal_page_first 411
_journal_page_last 421
_journal_volume 74
_journal_year 1989
_chemical_formula_sum 'Mg0.66 Ni1.34 O4 Si'
_chemical_name_mineral Olivine
_space_group_IT_number 62
_symmetry_space_group_name_Hall '-P 2c 2ab'
_symmetry_space_group_name_H-M 'P b n m'
_cell_angle_alpha 90
_cell_angle_beta 90
_cell_angle_gamma 90
_cell_length_a 4.7393
_cell_length_b 10.1620
_cell_length_c 5.9330
_cell_formula_units_Z 4
_cell_volume 285.738
_database_code_amcsd 0001224
_exptl_crystal_density_diffrn 4.342
_exptl_crystal_thermal_history 'synthesized at 900 C, then quenched'
_cod_original_formula_sum '(Ni1.34 Mg.66) Si O4'
_cod_database_code 9001201

loop_
_space_group_symop_operation_xyz
x,y,z
x,y,1/2-z
-x,-y,1/2+z
1/2+x,1/2-y,1/2+z
1/2-x,1/2+y,1/2-z
1/2-x,1/2+y,z
1/2+x,1/2-y,-z
-x,-y,-z

loop_
_atom_site_label
_atom_site_fract_x
_atom_site_fract_y
_atom_site_fract_z
_atom_site_occupancy
_atom_site_U_iso_or_equiv
Ni1 0.00000 0.00000 0.00000 0.87000 0.00684
Mg1 0.00000 0.00000 0.00000 0.13000 0.00684
Ni2 0.99120 0.27480 0.25000 0.47000 0.00722
Mg2 0.99120 0.27480 0.25000 0.53000 0.00722
Si 0.42590 0.09300 0.25000 1.00000 0.00646
O1 0.76920 0.09300 0.25000 1.00000 0.00785
O2 0.21740 0.44540 0.25000 1.00000 0.00760
O3 0.27600 0.16290 0.03190 1.00000 0.00925

loop_
_cod_related_entry_id
_cod_related_entry_database
_cod_related_entry_code
1 AMCSD 0001224
